data_1515893
loop_
_publ_author_name
'Kalu\/derovi\'c, Goran N'
'Kommera, Harish'
'Hey-Hawkins, Evamarie'
'Paschke, Reinhard'
'G\'omez-Ruiz, Santiago'

_publ_section_title
;
 Synthesis and biological applications of ionic triphenyltin(IV) chloride
 carboxylate complexes with exceptionally high cytotoxicity.
;
_journal_issue 6
_journal_name_full 'Metallomics : integrated biometal science'
_journal_page_first 419
_journal_page_last 428
_journal_paper_doi 10.1039/c0mt00007h
_journal_volume 2
_journal_year 2010
_chemical_formula_sum 'C34 H37 Cl N2 O4 Sn'
_chemical_formula_weight 691.8
_chemical_name_systematic
;
?
;
_space_group_IT_number 14
_symmetry_cell_setting monoclinic
_symmetry_space_group_name_Hall '-P 2yn'
_symmetry_space_group_name_H-M 'P 1 21/n 1'
_atom_sites_solution_hydrogens geom
_atom_sites_solution_primary direct
_atom_sites_solution_secondary difmap
_audit_conform_dict_location ftp://ftp.iucr.org/pub/cif_core.dic
_audit_conform_dict_name cif_core.dic
_audit_conform_dict_version 2.3
_audit_creation_date 2008-06-26T18:55:25-00:00
_audit_creation_method 'WinGX routine CIF_UPDATE'
_cell_angle_alpha 90
_cell_angle_beta 107.661(5)
_cell_angle_gamma 90
_cell_formula_units_Z 4
_cell_length_a 9.9082(5)
_cell_length_b 30.6676(9)
_cell_length_c 11.2189(4)
_cell_measurement_reflns_used 11132
_cell_measurement_temperature 130(2)
_cell_measurement_theta_max 32.4874
_cell_measurement_theta_min 2.6509
_cell_volume 3248.3(2)
_computing_cell_refinement
;
CrysAlis RED, Oxford Diffraction Ltd.,
Version 1.171.32.15 (release 10-01-2008 CrysAlis171 .NET)
(compiled Jan 10 2008,16:37:18)
;
_computing_data_collection
;
CrysAlis CCD, Oxford Diffraction Ltd.,
Version 1.171.32.15 (release 10-01-2008 CrysAlis171 .NET)
(compiled Jan 10 2008,16:37:18)
;
_computing_data_reduction
;
CrysAlis RED, Oxford Diffraction Ltd.,
Version 1.171.32.15 (release 10-01-2008 CrysAlis171 .NET)
(compiled Jan 10 2008,16:37:18)
;
_computing_structure_refinement 'SHELXL-97 (Sheldrick, 1997)'
_diffrn_ambient_temperature 130(2)
_diffrn_detector_area_resol_mean 16.356
_diffrn_measured_fraction_theta_full 0.999
_diffrn_measured_fraction_theta_max 0.999
_diffrn_measurement_device_type 'ccd xcalibur s'
_diffrn_measurement_method '\w scans and \f scans'
_diffrn_orient_matrix_UB_11 -0.0331048267
_diffrn_orient_matrix_UB_12 0.0097719412
_diffrn_orient_matrix_UB_13 0.0413174877
_diffrn_orient_matrix_UB_21 0.0566331296
_diffrn_orient_matrix_UB_22 0.0150994892
_diffrn_orient_matrix_UB_23 0.0197192723
_diffrn_orient_matrix_UB_31 -0.0366631442
_diffrn_orient_matrix_UB_32 0.0145351539
_diffrn_orient_matrix_UB_33 -0.0480872054
_diffrn_radiation_monochromator graphite
_diffrn_radiation_type MoK\a
_diffrn_radiation_wavelength 0.71073
_diffrn_reflns_av_R_equivalents 0.0451
_diffrn_reflns_av_unetI/netI 0.0547
_diffrn_reflns_limit_h_max 13
_diffrn_reflns_limit_h_min -13
_diffrn_reflns_limit_k_max 40
_diffrn_reflns_limit_k_min -37
_diffrn_reflns_limit_l_max 14
_diffrn_reflns_limit_l_min -14
_diffrn_reflns_number 34638
_diffrn_reflns_theta_full 28.28
_diffrn_reflns_theta_max 28.28
_diffrn_reflns_theta_min 2.66
_exptl_absorpt_coefficient_mu 0.908
_exptl_absorpt_correction_T_max 1
_exptl_absorpt_correction_T_min 0.996
_exptl_absorpt_correction_type multi-scan
_exptl_absorpt_process_details
;
CrysAlis RED, Oxford Diffraction Ltd.,
Version 1.171.32.15 (release 10-01-2008 CrysAlis171 .NET)
(compiled Jan 10 2008,16:37:18)
Empirical absorption correction using spherical harmonics,
implemented in SCALE3 ABSPACK scaling algorithm.
;
_exptl_crystal_colour colourless
_exptl_crystal_density_diffrn 1.415
_exptl_crystal_density_method 'not measured'
_exptl_crystal_description prism
_exptl_crystal_F_000 1416
_exptl_crystal_size_max 0.3
_exptl_crystal_size_mid 0.2
_exptl_crystal_size_min 0.2
_refine_diff_density_max 1.769
_refine_diff_density_min -1.353
_refine_diff_density_rms 0.098
_refine_ls_extinction_method none
_refine_ls_goodness_of_fit_ref 1.055
_refine_ls_hydrogen_treatment mixed
_refine_ls_matrix_type full
_refine_ls_number_parameters 350
_refine_ls_number_reflns 8048
_refine_ls_number_restraints 1
_refine_ls_restrained_S_all 1.055
_refine_ls_R_factor_all 0.0837
_refine_ls_R_factor_gt 0.0558
_refine_ls_shift/su_max 0
_refine_ls_shift/su_mean 0
_refine_ls_structure_factor_coef Fsqd
_refine_ls_weighting_details 'calc w=1/[\s^2^(Fo^2^)+(0.0616P)^2^+4.5856P] where P=(Fo^2^+2Fc^2^)/3'
_refine_ls_weighting_scheme calc
_refine_ls_wR_factor_gt 0.1264
_refine_ls_wR_factor_ref 0.1352
_reflns_number_gt 5992
_reflns_number_total 8048
_reflns_threshold_expression >2sigma(I)
_cod_data_source_file c0mt00007h.txt
_cod_data_source_block x0515fin
_cod_original_sg_symbol_H-M P2(1)/n
_cod_database_code 1515893

loop_
_symmetry_equiv_pos_as_xyz
'x, y, z'
'-x+1/2, y+1/2, -z+1/2'
'-x, -y, -z'
'x-1/2, -y-1/2, z-1/2'

loop_
_atom_site_label
_atom_site_type_symbol
_atom_site_fract_x
_atom_site_fract_y
_atom_site_fract_z
_atom_site_U_iso_or_equiv
_atom_site_adp_type
_atom_site_occupancy
_atom_site_symmetry_multiplicity
_atom_site_calc_flag
_atom_site_refinement_flags
Sn1 Sn 0.43745(3) 0.147412(9) 0.84086(3) 0.02823(10) Uani 1 1 d .
Cl1 Cl 0.18079(13) 0.17346(4) 0.79537(11) 0.0409(3) Uani 1 1 d .
O1 O 0.6612(3) 0.12437(10) 0.8901(3) 0.0339(7) Uani 1 1 d .
O2 O 0.7120(4) 0.15287(11) 0.7276(3) 0.0477(9) Uani 1 1 d .
O3 O 0.7968(4) 0.02825(11) 0.8173(3) 0.0461(8) Uani 1 1 d .
O4 O 0.9798(4) 0.11597(11) 1.1551(4) 0.0564(10) Uani 1 1 d .
N1 N 0.9007(4) 0.07949(12) 0.9676(4) 0.0356(9) Uani 1 1 d .
N2 N 0.7814(8) 0.1688(2) 0.5215(6) 0.0899(9) Uani 1 1 d D
C1 C 0.5085(5) 0.21277(13) 0.8358(4) 0.0320(9) Uani 1 1 d .
C2 C 0.6372(6) 0.22669(16) 0.9173(4) 0.0439(12) Uani 1 1 d .
H2 H 0.6907 0.2076 0.9809 0.053 Uiso 1 1 calc R
C3 C 0.6879(6) 0.26794(17) 0.9062(5) 0.0512(14) Uani 1 1 d .
H3 H 0.776 0.2771 0.9622 0.061 Uiso 1 1 calc R
C4 C 0.6114(7) 0.29566(17) 0.8148(5) 0.0551(15) Uani 1 1 d .
H4 H 0.6465 0.3241 0.8078 0.066 Uiso 1 1 calc R
C5 C 0.4855(7) 0.28276(15) 0.7340(5) 0.0509(14) Uani 1 1 d .
H5 H 0.4341 0.3019 0.6698 0.061 Uiso 1 1 calc R
C6 C 0.4315(6) 0.24148(15) 0.7451(4) 0.0430(12) Uani 1 1 d .
H6 H 0.3418 0.233 0.6904 0.052 Uiso 1 1 calc R
C7 C 0.4379(5) 0.11661(14) 1.0125(4) 0.0301(9) Uani 1 1 d .
C8 C 0.5280(5) 0.08187(16) 1.0587(5) 0.0420(12) Uani 1 1 d .
H8 H 0.5903 0.0722 1.0144 0.05 Uiso 1 1 calc R
C9 C 0.5289(6) 0.0611(2) 1.1679(5) 0.0533(15) Uani 1 1 d .
H9 H 0.5911 0.0373 1.1979 0.064 Uiso 1 1 calc R
C10 C 0.4396(6) 0.07490(19) 1.2334(5) 0.0515(14) Uani 1 1 d .
H10 H 0.441 0.0609 1.3093 0.062 Uiso 1 1 calc R
C11 C 0.3487(5) 0.10903(17) 1.1886(4) 0.0429(12) Uani 1 1 d .
H11 H 0.287 0.1185 1.2338 0.052 Uiso 1 1 calc R
C12 C 0.3459(5) 0.12975(14) 1.0786(4) 0.0344(10) Uani 1 1 d .
H12 H 0.2813 0.153 1.0478 0.041 Uiso 1 1 calc R
C13 C 0.3793(5) 0.10589(13) 0.6792(4) 0.0307(9) Uani 1 1 d .
C14 C 0.2715(5) 0.11688(15) 0.5722(4) 0.0357(10) Uani 1 1 d .
H14 H 0.2259 0.1443 0.5676 0.043 Uiso 1 1 calc R
C15 C 0.2291(6) 0.08858(16) 0.4718(4) 0.0418(11) Uani 1 1 d .
H15 H 0.1558 0.0967 0.3986 0.05 Uiso 1 1 calc R
C16 C 0.2943(6) 0.04805(16) 0.4784(5) 0.0444(12) Uani 1 1 d .
H16 H 0.2643 0.0281 0.4108 0.053 Uiso 1 1 calc R
C17 C 0.4032(6) 0.03718(16) 0.5847(5) 0.0437(12) Uani 1 1 d .
H17 H 0.4488 0.0097 0.5895 0.052 Uiso 1 1 calc R
C18 C 0.4458(5) 0.06573(15) 0.6829(4) 0.0372(10) Uani 1 1 d .
H18 H 0.5219 0.058 0.7546 0.045 Uiso 1 1 calc R
C19 C 0.7434(5) 0.13215(15) 0.8265(5) 0.0385(11) Uani 1 1 d .
C20 C 0.8936(5) 0.11524(16) 0.8823(5) 0.0462(13) Uani 1 1 d .
H20A H 0.9303 0.1055 0.8139 0.055 Uiso 1 1 calc R
H20B H 0.9549 0.1393 0.9272 0.055 Uiso 1 1 calc R
C22 C 0.8431(5) 0.03863(15) 0.9247(4) 0.0339(10) Uani 1 1 d .
C23 C 0.9351(5) 0.08349(15) 1.0960(5) 0.0391(11) Uani 1 1 d .
C24 C 0.8518(4) 0.01322(14) 1.0397(4) 0.0319(9) Uani 1 1 d .
C25 C 0.9071(5) 0.04029(14) 1.1423(4) 0.0340(10) Uani 1 1 d .
C26 C 0.9258(5) 0.02539(18) 1.2618(5) 0.0455(12) Uani 1 1 d .
H26 H 0.963 0.0438 1.3322 0.055 Uiso 1 1 calc R
C27 C 0.8887(6) -0.01716(19) 1.2762(6) 0.0501(13) Uani 1 1 d .
H27 H 0.8999 -0.0281 1.3578 0.06 Uiso 1 1 calc R
C28 C 0.8366(5) -0.04388(17) 1.1760(6) 0.0486(13) Uani 1 1 d .
H28 H 0.8138 -0.0732 1.1892 0.058 Uiso 1 1 calc R
C29 C 0.8159(5) -0.02908(15) 1.0540(5) 0.0405(11) Uani 1 1 d .
H29 H 0.7784 -0.0476 0.9839 0.049 Uiso 1 1 calc R
C30 C 0.8659(9) 0.1296(3) 0.4979(7) 0.0899(9) Uani 1 1 d .
H30A H 0.8773 0.1323 0.4135 0.108 Uiso 1 1 calc R
H30B H 0.9615 0.13 0.5597 0.108 Uiso 1 1 calc R
C31 C 0.7958(9) 0.0869(2) 0.5070(7) 0.0899(9) Uani 1 1 d .
H31A H 0.7742 0.0855 0.5866 0.135 Uiso 1 1 calc R
H31B H 0.8596 0.0629 0.5029 0.135 Uiso 1 1 calc R
H31C H 0.7079 0.0844 0.4376 0.135 Uiso 1 1 calc R
C32 C 0.6410(9) 0.1730(3) 0.4267(7) 0.0899(9) Uani 1 1 d .
H32A H 0.5871 0.1964 0.4528 0.108 Uiso 1 1 calc R
H32B H 0.588 0.1454 0.4231 0.108 Uiso 1 1 calc R
C33 C 0.6504(9) 0.1833(3) 0.2984(7) 0.0899(9) Uani 1 1 d .
H33A H 0.6962 0.2117 0.2999 0.135 Uiso 1 1 calc R
H33B H 0.555 0.1842 0.2386 0.135 Uiso 1 1 calc R
H33C H 0.7063 0.1608 0.2732 0.135 Uiso 1 1 calc R
C34 C 0.8692(9) 0.2078(3) 0.5368(7) 0.0899(9) Uani 1 1 d .
H34A H 0.884 0.2154 0.4558 0.108 Uiso 1 1 calc R
H34B H 0.963 0.2019 0.5979 0.108 Uiso 1 1 calc R
C35 C 0.8018(9) 0.2451(3) 0.5808(7) 0.0899(9) Uani 1 1 d .
H35A H 0.7048 0.2488 0.5254 0.135 Uiso 1 1 calc R
H35B H 0.8563 0.2717 0.58 0.135 Uiso 1 1 calc R
H35C H 0.7997 0.2393 0.6662 0.135 Uiso 1 1 calc R
H1N H 0.765(11) 0.161(3) 0.601(5) 0.18(4) Uiso 1 1 d D

loop_
_atom_site_aniso_label
_atom_site_aniso_U_11
_atom_site_aniso_U_22
_atom_site_aniso_U_33
_atom_site_aniso_U_23
_atom_site_aniso_U_13
_atom_site_aniso_U_12
Sn1 0.03270(16) 0.02312(15) 0.03192(15) 0.00412(13) 0.01438(11) 0.00103(13)
Cl1 0.0385(6) 0.0400(6) 0.0449(6) 0.0030(5) 0.0140(5) 0.0070(5)
O1 0.0329(17) 0.0305(16) 0.0433(17) 0.0107(13) 0.0191(14) 0.0024(13)
O2 0.058(2) 0.040(2) 0.059(2) 0.0181(16) 0.0378(19) 0.0102(16)
O3 0.043(2) 0.051(2) 0.044(2) -0.0027(16) 0.0139(16) 0.0013(16)
O4 0.052(2) 0.0318(19) 0.077(3) -0.0150(18) 0.007(2) -0.0068(16)
N1 0.028(2) 0.0276(19) 0.054(2) 0.0041(17) 0.0166(18) 0.0018(15)
N2 0.097(2) 0.090(2) 0.0724(17) 0.0124(16) 0.0096(16) -0.0143(17)
C1 0.046(3) 0.023(2) 0.030(2) 0.0001(16) 0.017(2) -0.0017(18)
C2 0.053(3) 0.039(3) 0.037(3) 0.003(2) 0.009(2) -0.005(2)
C3 0.060(4) 0.044(3) 0.047(3) -0.009(2) 0.011(3) -0.020(3)
C4 0.085(4) 0.028(3) 0.050(3) 0.000(2) 0.019(3) -0.015(3)
C5 0.084(4) 0.026(2) 0.040(3) 0.010(2) 0.015(3) -0.004(3)
C6 0.056(3) 0.032(3) 0.037(3) 0.004(2) 0.008(2) -0.004(2)
C7 0.031(2) 0.028(2) 0.033(2) 0.0023(17) 0.0132(18) -0.0027(17)
C8 0.035(3) 0.052(3) 0.046(3) 0.019(2) 0.023(2) 0.008(2)
C9 0.040(3) 0.067(4) 0.058(3) 0.033(3) 0.022(3) 0.018(3)
C10 0.047(3) 0.070(4) 0.041(3) 0.021(3) 0.018(2) -0.001(3)
C11 0.047(3) 0.051(3) 0.038(3) -0.003(2) 0.025(2) -0.005(2)
C12 0.037(3) 0.028(2) 0.043(3) -0.0011(19) 0.018(2) -0.0019(18)
C13 0.039(2) 0.027(2) 0.033(2) 0.0049(17) 0.0218(19) -0.0004(18)
C14 0.042(3) 0.035(2) 0.034(2) 0.0095(19) 0.017(2) 0.005(2)
C15 0.052(3) 0.045(3) 0.031(2) 0.006(2) 0.015(2) -0.001(2)
C16 0.064(4) 0.044(3) 0.035(3) -0.005(2) 0.029(2) -0.007(2)
C17 0.056(3) 0.034(3) 0.051(3) -0.001(2) 0.031(3) 0.008(2)
C18 0.040(3) 0.038(3) 0.039(2) 0.004(2) 0.020(2) 0.006(2)
C19 0.042(3) 0.027(2) 0.055(3) 0.007(2) 0.028(2) -0.0001(19)
C20 0.037(3) 0.035(3) 0.076(4) 0.015(2) 0.031(3) 0.002(2)
C22 0.028(2) 0.033(2) 0.044(3) -0.001(2) 0.015(2) 0.0052(18)
C23 0.027(2) 0.030(2) 0.059(3) -0.004(2) 0.011(2) 0.0031(18)
C24 0.022(2) 0.027(2) 0.050(3) -0.0008(19) 0.0155(19) 0.0027(16)
C25 0.029(2) 0.028(2) 0.047(3) -0.0032(19) 0.015(2) 0.0049(17)
C26 0.041(3) 0.057(3) 0.041(3) -0.006(2) 0.016(2) 0.009(2)
C27 0.040(3) 0.058(3) 0.059(3) 0.019(3) 0.026(3) 0.010(2)
C28 0.038(3) 0.037(3) 0.077(4) 0.017(3) 0.028(3) 0.003(2)
C29 0.032(3) 0.030(2) 0.062(3) -0.003(2) 0.018(2) -0.0028(19)
C30 0.097(2) 0.090(2) 0.0724(17) 0.0124(16) 0.0096(16) -0.0143(17)
C31 0.097(2) 0.090(2) 0.0724(17) 0.0124(16) 0.0096(16) -0.0143(17)
C32 0.097(2) 0.090(2) 0.0724(17) 0.0124(16) 0.0096(16) -0.0143(17)
C33 0.097(2) 0.090(2) 0.0724(17) 0.0124(16) 0.0096(16) -0.0143(17)
C34 0.097(2) 0.090(2) 0.0724(17) 0.0124(16) 0.0096(16) -0.0143(17)
C35 0.097(2) 0.090(2) 0.0724(17) 0.0124(16) 0.0096(16) -0.0143(17)

loop_
_atom_type_symbol
_atom_type_description
_atom_type_scat_dispersion_real
_atom_type_scat_dispersion_imag
_atom_type_scat_source
Sn Sn -0.6537 1.4246 'International Tables Vol C Tables 4.2.6.8 and 6.1.1.4'
Cl Cl 0.1484 0.1585 'International Tables Vol C Tables 4.2.6.8 and 6.1.1.4'
O O 0.0106 0.006 'International Tables Vol C Tables 4.2.6.8 and 6.1.1.4'
N N 0.0061 0.0033 'International Tables Vol C Tables 4.2.6.8 and 6.1.1.4'
C C 0.0033 0.0016 'International Tables Vol C Tables 4.2.6.8 and 6.1.1.4'
H H 0 0 'International Tables Vol C Tables 4.2.6.8 and 6.1.1.4'

loop_
_geom_angle_atom_site_label_1
_geom_angle_atom_site_label_2
_geom_angle_atom_site_label_3
_geom_angle
C1 Sn1 C7 121.84(16)
C1 Sn1 C13 122.81(15)
C7 Sn1 C13 115.11(16)
C1 Sn1 O1 89.61(15)
C7 Sn1 O1 84.66(14)
C13 Sn1 O1 90.76(14)
C1 Sn1 Cl1 90.98(13)
C7 Sn1 Cl1 92.73(12)
C13 Sn1 Cl1 91.20(12)
O1 Sn1 Cl1 177.23(8)
C19 O1 Sn1 124.4(3)
C23 N1 C22 112.6(4)
C23 N1 C20 124.9(4)
C22 N1 C20 121.2(4)
C34 N2 C32 114.1(6)
C34 N2 C30 109.1(7)
C32 N2 C30 112.9(6)
C34 N2 H1N 110(7)
C32 N2 H1N 107(7)
C30 N2 H1N 103(7)
C6 C1 C2 118.5(4)
C6 C1 Sn1 120.3(3)
C2 C1 Sn1 121.0(3)
C3 C2 C1 120.6(5)
C3 C2 H2 119.7
C1 C2 H2 119.7
C4 C3 C2 120.1(5)
C4 C3 H3 119.9
C2 C3 H3 119.9
C5 C4 C3 120.4(5)
C5 C4 H4 119.8
C3 C4 H4 119.8
C4 C5 C6 120.3(5)
C4 C5 H5 119.9
C6 C5 H5 119.9
C1 C6 C5 120.1(5)
C1 C6 H6 120
C5 C6 H6 120
C8 C7 C12 118.2(4)
C8 C7 Sn1 120.0(3)
C12 C7 Sn1 121.7(3)
C9 C8 C7 121.1(4)
C9 C8 H8 119.4
C7 C8 H8 119.4
C10 C9 C8 120.1(5)
C10 C9 H9 120
C8 C9 H9 120
C11 C10 C9 119.6(5)
C11 C10 H10 120.2
C9 C10 H10 120.2
C10 C11 C12 120.8(5)
C10 C11 H11 119.6
C12 C11 H11 119.6
C11 C12 C7 120.1(4)
C11 C12 H12 119.9
C7 C12 H12 119.9
C14 C13 C18 118.3(4)
C14 C13 Sn1 121.8(3)
C18 C13 Sn1 119.8(3)
C15 C14 C13 121.2(4)
C15 C14 H14 119.4
C13 C14 H14 119.4
C14 C15 C16 119.7(5)
C14 C15 H15 120.1
C16 C15 H15 120.1
C17 C16 C15 119.3(5)
C17 C16 H16 120.4
C15 C16 H16 120.4
C18 C17 C16 120.5(5)
C18 C17 H17 119.7
C16 C17 H17 119.7
C17 C18 C13 120.9(5)
C17 C18 H18 119.5
C13 C18 H18 119.5
O2 C19 O1 125.3(5)
O2 C19 C20 119.6(4)
O1 C19 C20 115.0(4)
N1 C20 C19 112.2(4)
N1 C20 H20A 109.2
C19 C20 H20A 109.2
N1 C20 H20B 109.2
C19 C20 H20B 109.2
H20A C20 H20B 107.9
O3 C22 N1 125.2(4)
O3 C22 C24 129.7(4)
N1 C22 C24 105.0(4)
O4 C23 N1 125.5(5)
O4 C23 C25 128.6(5)
N1 C23 C25 105.9(4)
C29 C24 C25 121.4(5)
C29 C24 C22 130.5(4)
C25 C24 C22 108.1(4)
C26 C25 C24 120.8(4)
C26 C25 C23 131.0(4)
C24 C25 C23 108.3(4)
C25 C26 C27 117.8(5)
C25 C26 H26 121.1
C27 C26 H26 121.1
C28 C27 C26 121.4(5)
C28 C27 H27 119.3
C26 C27 H27 119.3
C27 C28 C29 121.3(5)
C27 C28 H28 119.3
C29 C28 H28 119.3
C24 C29 C28 117.2(5)
C24 C29 H29 121.4
C28 C29 H29 121.4
C31 C30 N2 112.6(7)
C31 C30 H30A 109.1
N2 C30 H30A 109.1
C31 C30 H30B 109.1
N2 C30 H30B 109.1
H30A C30 H30B 107.8
C30 C31 H31A 109.5
C30 C31 H31B 109.5
H31A C31 H31B 109.5
C30 C31 H31C 109.5
H31A C31 H31C 109.5
H31B C31 H31C 109.5
N2 C32 C33 112.9(7)
N2 C32 H32A 109
C33 C32 H32A 109
N2 C32 H32B 109
C33 C32 H32B 109
H32A C32 H32B 107.8
C32 C33 H33A 109.5
C32 C33 H33B 109.5
H33A C33 H33B 109.5
C32 C33 H33C 109.5
H33A C33 H33C 109.5
H33B C33 H33C 109.5
N2 C34 C35 111.0(7)
N2 C34 H34A 109.4
C35 C34 H34A 109.4
N2 C34 H34B 109.4
C35 C34 H34B 109.4
H34A C34 H34B 108
C34 C35 H35A 109.5
C34 C35 H35B 109.5
H35A C35 H35B 109.5
C34 C35 H35C 109.5
H35A C35 H35C 109.5
H35B C35 H35C 109.5

loop_
_geom_bond_atom_site_label_1
_geom_bond_atom_site_label_2
_geom_bond_distance
Sn1 C1 2.131(4)
Sn1 C7 2.144(4)
Sn1 C13 2.147(4)
Sn1 O1 2.231(3)
Sn1 Cl1 2.5648(12)
O1 C19 1.258(5)
O2 C19 1.234(6)
O3 C22 1.195(5)
O4 C23 1.204(6)
N1 C23 1.381(6)
N1 C22 1.401(6)
N1 C20 1.443(6)
N2 C34 1.460(10)
N2 C32 1.479(10)
N2 C30 1.532(11)
N2 H1N 0.98(2)
C1 C6 1.386(6)
C1 C2 1.392(7)
C2 C3 1.380(7)
C2 H2 0.95
C3 C4 1.371(8)
C3 H3 0.95
C4 C5 1.359(8)
C4 H4 0.95
C5 C6 1.395(7)
C5 H5 0.95
C6 H6 0.95
C7 C8 1.386(6)
C7 C12 1.398(6)
C8 C9 1.377(6)
C8 H8 0.95
C9 C10 1.377(7)
C9 H9 0.95
C10 C11 1.373(7)
C10 H10 0.95
C11 C12 1.381(6)
C11 H11 0.95
C12 H12 0.95
C13 C14 1.385(6)
C13 C18 1.392(6)
C14 C15 1.382(6)
C14 H14 0.95
C15 C16 1.392(7)
C15 H15 0.95
C16 C17 1.384(7)
C16 H16 0.95
C17 C18 1.370(7)
C17 H17 0.95
C18 H18 0.95
C19 C20 1.520(7)
C20 H20A 0.99
C20 H20B 0.99
C22 C24 1.488(6)
C23 C25 1.480(7)
C24 C29 1.367(6)
C24 C25 1.389(6)
C25 C26 1.375(7)
C26 C27 1.378(7)
C26 H26 0.95
C27 C28 1.360(8)
C27 H27 0.95
C28 C29 1.396(7)
C28 H28 0.95
C29 H29 0.95
C30 C31 1.500(10)
C30 H30A 0.99
C30 H30B 0.99
C31 H31A 0.98
C31 H31B 0.98
C31 H31C 0.98
C32 C33 1.504(10)
C32 H32A 0.99
C32 H32B 0.99
C33 H33A 0.98
C33 H33B 0.98
C33 H33C 0.98
C34 C35 1.482(11)
C34 H34A 0.99
C34 H34B 0.99
C35 H35A 0.98
C35 H35B 0.98
C35 H35C 0.98
